data_7038512
loop_
_publ_author_name
'Koroteev, Pavel S.'
'Dobrokhotova, Zhanna V.'
'Ilyukhin, Andrey B.'
'Efimov, Nikolay N.'
'Rouzi\`eres, Mathieu'
'Kiskin, Mikhail A.'
'Cl\'erac, Rodolphe'
'Novotortsev, Vladimir M.'

_publ_section_title
;
 Synthesis, structure, and physical properties of new rare earth
 ferrocenoylacetonates.
;
_journal_issue 15
_journal_name_full 'Dalton transactions (Cambridge, England : 2003)'
_journal_page_first 6405
_journal_page_last 6417
_journal_paper_doi 10.1039/c5dt04948b
_journal_volume 45
_journal_year 2016
_chemical_formula_moiety 'C52 H47 Dy Fe3 N2 O6, C7 H8'
_chemical_formula_sum 'C59 H55 Dy Fe3 N2 O6'
_chemical_formula_weight 1218.1
_space_group_IT_number 2
_symmetry_cell_setting triclinic
_symmetry_Int_Tables_number 2
_symmetry_space_group_name_Hall '-P 1'
_symmetry_space_group_name_H-M 'P -1'
_atom_sites_solution_hydrogens mixed
_audit_conform_dict_location ftp://ftp.iucr.org/pub/cif_core.dic
_audit_conform_dict_name cif_core.dic
_audit_conform_dict_version 2.4.3
_audit_creation_date 2015-03-18T19:43:42-00:00
_audit_creation_method 'WinGX routine CIF_UPDATE'
_audit_update_record
;
2015-07-09 deposited with the CCDC.
2016-02-22 downloaded from the CCDC.
;
_cell_angle_alpha 80.8850(10)
_cell_angle_beta 73.6520(10)
_cell_angle_gamma 89.7340(10)
_cell_formula_units_Z 2
_cell_length_a 11.9852(3)
_cell_length_b 13.2486(3)
_cell_length_c 16.6607(4)
_cell_measurement_reflns_used 6226
_cell_measurement_temperature 150(2)
_cell_measurement_theta_max 23.16
_cell_measurement_theta_min 2.35
_cell_volume 2504.26(10)
_computing_cell_refinement 'Bruker SAINT'
_computing_data_collection 'Bruker APEX2'
_computing_data_reduction 'Bruker SAINT'
_computing_molecular_graphics 'Bruker SHELXTL'
_computing_publication_material 'Bruker SHELXTL'
_computing_structure_refinement 'SHELXL-2014/7 (Sheldrick, 2014)'
_computing_structure_solution 'SHELXS-2014 (Sheldrick, 2008)'
_diffrn_ambient_temperature 150(2)
_diffrn_measured_fraction_theta_full 0.998
_diffrn_measured_fraction_theta_max 0.975
_diffrn_measurement_device_type 'Bruker APEX-II CCD'
_diffrn_measurement_method '\f and \w scans'
_diffrn_radiation_monochromator graphite
_diffrn_radiation_type MoK\a
_diffrn_radiation_wavelength 0.71073
_diffrn_reflns_av_R_equivalents 0.0396
_diffrn_reflns_av_unetI/netI 0.0667
_diffrn_reflns_Laue_measured_fraction_full 0.998
_diffrn_reflns_Laue_measured_fraction_max 0.975
_diffrn_reflns_limit_h_max 15
_diffrn_reflns_limit_h_min -14
_diffrn_reflns_limit_k_max 16
_diffrn_reflns_limit_k_min -16
_diffrn_reflns_limit_l_max 21
_diffrn_reflns_limit_l_min -20
_diffrn_reflns_number 23217
_diffrn_reflns_point_group_measured_fraction_full 0.998
_diffrn_reflns_point_group_measured_fraction_max 0.975
_diffrn_reflns_theta_full 25.242
_diffrn_reflns_theta_max 26.742
_diffrn_reflns_theta_min 2.18
_diffrn_standards_number 0
_exptl_absorpt_coefficient_mu 2.381
_exptl_absorpt_correction_T_max 0.7454
_exptl_absorpt_correction_T_min 0.5505
_exptl_absorpt_correction_type multi-scan
_exptl_absorpt_process_details 'SADABS (Sheldrick, 2003)'
_exptl_crystal_colour brown
_exptl_crystal_density_diffrn 1.615
_exptl_crystal_description block
_exptl_crystal_F_000 1230
_exptl_crystal_size_max 0.14
_exptl_crystal_size_mid 0.04
_exptl_crystal_size_min 0.02
_refine_diff_density_max 0.873
_refine_diff_density_min -0.739
_refine_diff_density_rms 0.103
_refine_ls_extinction_method none
_refine_ls_goodness_of_fit_ref 0.997
_refine_ls_hydrogen_treatment constr
_refine_ls_matrix_type full
_refine_ls_number_parameters 684
_refine_ls_number_reflns 10392
_refine_ls_number_restraints 45
_refine_ls_restrained_S_all 0.995
_refine_ls_R_factor_all 0.0649
_refine_ls_R_factor_gt 0.0405
_refine_ls_shift/su_max 0.001
_refine_ls_shift/su_mean 0
_refine_ls_structure_factor_coef Fsqd
_refine_ls_weighting_details 'w=1/[\s^2^(Fo^2^)+(0.0400P)^2^+0.5000P] where P=(Fo^2^+2Fc^2^)/3'
_refine_ls_weighting_scheme calc
_refine_ls_wR_factor_gt 0.0812
_refine_ls_wR_factor_ref 0.0901
_reflns_Friedel_coverage 0
_reflns_number_gt 7877
_reflns_number_total 10392
_reflns_threshold_expression 'I > 2\s(I)'
_cod_data_source_file c5dt04948b2.cif
_cod_data_source_block 5
_cod_depositor_comments 'Adding full bibliography for 7038510--7038517.cif.'
_cod_database_code 7038512

loop_
_symmetry_equiv_pos_as_xyz
'x, y, z'
'-x, -y, -z'

loop_
_atom_site_label
_atom_site_type_symbol
_atom_site_fract_x
_atom_site_fract_y
_atom_site_fract_z
_atom_site_U_iso_or_equiv
_atom_site_adp_type
_atom_site_occupancy
_atom_site_site_symmetry_order
_atom_site_calc_flag
_atom_site_refinement_flags_posn
_atom_site_refinement_flags_adp
_atom_site_refinement_flags_occupancy
_atom_site_disorder_assembly
_atom_site_disorder_group
Dy1 Dy 0.30796(2) 0.19157(2) 0.36971(2) 0.02780(7) Uani 1 1 d . . . . .
Fe1 Fe 0.74047(6) 0.31762(5) 0.08919(5) 0.04533(18) Uani 1 1 d . . . . .
Fe2 Fe 0.12218(5) 0.38783(5) 0.67878(4) 0.03297(15) Uani 1 1 d . . . . .
Fe3 Fe 0.19635(6) 0.09177(6) 0.05818(4) 0.04561(19) Uani 1 1 d . . . . .
O1 O 0.2469(3) 0.3305(2) 0.28905(19) 0.0407(8) Uani 1 1 d . . . . .
O2 O 0.4581(3) 0.2324(2) 0.24693(19) 0.0413(8) Uani 1 1 d . . . . .
O3 O 0.4629(2) 0.2200(2) 0.42050(19) 0.0376(7) Uani 1 1 d . . . . .
O4 O 0.2523(2) 0.3114(2) 0.45906(18) 0.0325(7) Uani 1 1 d . . . . .
O5 O 0.3972(2) 0.0357(2) 0.34800(18) 0.0350(7) Uani 1 1 d . . . . .
O6 O 0.2176(2) 0.1176(2) 0.28636(17) 0.0336(7) Uani 1 1 d . . . . .
N1 N 0.0919(3) 0.1638(2) 0.4512(2) 0.0269(8) Uani 1 1 d . . . . .
N2 N 0.2535(3) 0.0715(3) 0.5134(2) 0.0295(8) Uani 1 1 d . . . . .
C1 C 0.2049(5) 0.4493(4) 0.1815(3) 0.0652(17) Uani 1 1 d . . . . .
H1A H 0.2405 0.4766 0.1214 0.098 Uiso 1 1 calc R U . . .
H1B H 0.1289 0.4164 0.1886 0.098 Uiso 1 1 calc R U . . .
H1C H 0.1947 0.5053 0.2145 0.098 Uiso 1 1 calc R U . . .
C2 C 0.2833(5) 0.3712(4) 0.2124(3) 0.0505(13) Uani 1 1 d . . . . .
C3 C 0.3896(4) 0.3525(4) 0.1537(3) 0.0492(13) Uani 1 1 d . . . . .
H3A H 0.4075 0.3886 0.0973 0.059 Uiso 1 1 calc R U . . .
C4 C 0.4696(4) 0.2829(4) 0.1750(3) 0.0426(12) Uani 1 1 d . . . . .
C5 C 0.5750(4) 0.2640(4) 0.1069(3) 0.0402(11) Uani 1 1 d . . . . .
C6 C 0.6482(4) 0.1815(4) 0.1166(3) 0.0515(13) Uani 1 1 d . . . . .
H6A H 0.6387 0.1313 0.1657 0.062 Uiso 1 1 calc R U . . .
C7 C 0.7376(5) 0.1875(5) 0.0399(4) 0.0619(16) Uani 1 1 d . . . . .
H7A H 0.7989 0.1414 0.0289 0.074 Uiso 1 1 calc R U . . .
C8 C 0.7220(5) 0.2719(5) -0.0175(3) 0.0670(17) Uani 1 1 d . . . . .
H8A H 0.7705 0.293 -0.0736 0.08 Uiso 1 1 calc R U . . .
C9 C 0.6210(5) 0.3199(5) 0.0231(3) 0.0598(15) Uani 1 1 d . . . . .
H9A H 0.5891 0.3789 -0.0011 0.072 Uiso 1 1 calc R U . . .
C10 C 0.7463(6) 0.3826(6) 0.1903(4) 0.080(2) Uani 1 1 d . . . . .
H10A H 0.6865 0.3756 0.2425 0.096 Uiso 1 1 calc R U . . .
C11 C 0.7579(6) 0.4573(5) 0.1185(5) 0.076(2) Uani 1 1 d . . . . .
H11A H 0.7073 0.5119 0.1138 0.092 Uiso 1 1 calc R U . . .
C12 C 0.8568(7) 0.4382(6) 0.0546(5) 0.092(2) Uani 1 1 d . . . . .
H12A H 0.8838 0.4766 -0.001 0.111 Uiso 1 1 calc R U . . .
C13 C 0.9071(6) 0.3542(6) 0.0869(6) 0.091(2) Uani 1 1 d . . . . .
H13A H 0.9758 0.325 0.057 0.109 Uiso 1 1 calc R U . . .
C14 C 0.8438(7) 0.3188(5) 0.1684(5) 0.081(2) Uani 1 1 d . . . . .
H14A H 0.8612 0.2617 0.2045 0.097 Uiso 1 1 calc R U . . .
C15 C 0.5994(4) 0.2578(4) 0.4900(3) 0.0504(13) Uani 1 1 d . . . . .
H15A H 0.6053 0.2993 0.5325 0.076 Uiso 1 1 calc R U . . .
H15B H 0.6087 0.1857 0.5107 0.076 Uiso 1 1 calc R U . . .
H15C H 0.6605 0.2805 0.437 0.076 Uiso 1 1 calc R U . . .
C16 C 0.4819(4) 0.2698(3) 0.4743(3) 0.0364(11) Uani 1 1 d . . . . .
C17 C 0.4040(4) 0.3341(3) 0.5189(3) 0.0373(11) Uani 1 1 d . . . . .
H17A H 0.4275 0.3674 0.5583 0.045 Uiso 1 1 calc R U . . .
C18 C 0.2927(4) 0.3522(3) 0.5086(3) 0.0303(10) Uani 1 1 d . . . . .
C19 C 0.2177(4) 0.4244(3) 0.5559(2) 0.0293(9) Uani 1 1 d . . . . .
C20 C 0.0972(4) 0.4320(3) 0.5620(3) 0.0355(10) Uani 1 1 d . . . . .
H20A H 0.055 0.3948 0.535 0.043 Uiso 1 1 calc R U . . .
C21 C 0.0509(4) 0.5045(4) 0.6155(3) 0.0446(12) Uani 1 1 d . . . . .
H21A H -0.0277 0.5241 0.6306 0.054 Uiso 1 1 calc R U . . .
C22 C 0.1412(4) 0.5424(3) 0.6421(3) 0.0429(12) Uani 1 1 d . . . . .
H22A H 0.1342 0.5925 0.678 0.051 Uiso 1 1 calc R U . . .
C23 C 0.2447(4) 0.4935(3) 0.6066(3) 0.0400(11) Uani 1 1 d . . . . .
H23A H 0.3186 0.5045 0.6148 0.048 Uiso 1 1 calc R U . . .
C24 C 0.0861(6) 0.3607(4) 0.8067(3) 0.0619(16) Uani 1 1 d . . . . .
H24A H 0.0783 0.4111 0.8424 0.074 Uiso 1 1 calc R U . . .
C25 C -0.0035(5) 0.3188(4) 0.7821(3) 0.0546(14) Uani 1 1 d . . . . .
H25A H -0.0829 0.3359 0.7982 0.066 Uiso 1 1 calc R U . . .
C26 C 0.0448(4) 0.2460(4) 0.7290(3) 0.0485(13) Uani 1 1 d . . . . .
H26A H 0.0036 0.2062 0.7031 0.058 Uiso 1 1 calc R U . . .
C27 C 0.1639(5) 0.2437(4) 0.7217(3) 0.0513(14) Uani 1 1 d . . . . .
H27A H 0.2177 0.2014 0.6903 0.062 Uiso 1 1 calc R U . . .
C28 C 0.1906(5) 0.3146(5) 0.7688(3) 0.0637(16) Uani 1 1 d . . . . .
H28A H 0.2654 0.3291 0.7743 0.076 Uiso 1 1 calc R U . . .
C29 C 0.5062(4) -0.0925(4) 0.2805(3) 0.0484(13) Uani 1 1 d . . . . .
H29A H 0.5101 -0.1262 0.2316 0.073 Uiso 1 1 calc R U . . .
H29B H 0.5815 -0.0583 0.2731 0.073 Uiso 1 1 calc R U . . .
H29C H 0.4873 -0.1438 0.3323 0.073 Uiso 1 1 calc R U . . .
C30 C 0.4130(4) -0.0145(3) 0.2877(3) 0.0362(11) Uani 1 1 d . . . . .
C31 C 0.3452(4) -0.0079(4) 0.2309(3) 0.0417(11) Uani 1 1 d . . . . .
H31A H 0.366 -0.0473 0.1864 0.05 Uiso 1 1 calc R U . . .
C32 C 0.2481(4) 0.0536(3) 0.2362(3) 0.0355(11) Uani 1 1 d . . . . .
C33 C 0.1679(4) 0.0407(4) 0.1837(3) 0.0383(11) Uani 1 1 d . . . . .
C34 C 0.0848(4) 0.1126(4) 0.1712(3) 0.0480(13) Uani 1 1 d . . . . .
H34A H 0.073 0.1751 0.193 0.058 Uiso 1 1 calc R U . . .
C35 C 0.0224(5) 0.0763(5) 0.1213(3) 0.0569(15) Uani 1 1 d . . . . .
H35A H -0.0388 0.11 0.1036 0.068 Uiso 1 1 calc R U . . .
C36 C 0.0657(4) -0.0184(4) 0.1019(3) 0.0504(13) Uani 1 1 d . . . . .
H36A H 0.039 -0.0595 0.0687 0.061 Uiso 1 1 calc R U . . .
C37 C 0.1556(4) -0.0416(4) 0.1402(3) 0.0433(12) Uani 1 1 d . . . . .
H37A H 0.2 -0.1012 0.1376 0.052 Uiso 1 1 calc R U . . .
C38 C 0.2797(8) 0.2300(5) 0.0049(4) 0.095(2) Uani 1 1 d . . . . .
H38A H 0.2695 0.2905 0.0296 0.114 Uiso 1 1 calc R U . . .
C39 C 0.2170(7) 0.1995(6) -0.0468(4) 0.091(2) Uani 1 1 d . . . . .
H39A H 0.157 0.2364 -0.0637 0.11 Uiso 1 1 calc R U . . .
C40 C 0.2571(5) 0.1049(6) -0.0700(3) 0.0747(19) Uani 1 1 d . . . . .
H40A H 0.229 0.0669 -0.1047 0.09 Uiso 1 1 calc R U . . .
C41 C 0.3469(5) 0.0773(5) -0.0320(3) 0.0640(16) Uani 1 1 d . . . . .
H41A H 0.3904 0.0173 -0.0363 0.077 Uiso 1 1 calc R U . . .
C42 C 0.3596(6) 0.1559(5) 0.0136(3) 0.0691(18) Uani 1 1 d . . . . .
H42A H 0.4141 0.1576 0.0452 0.083 Uiso 1 1 calc R U . . .
C43 C 0.0131(4) 0.2105(3) 0.4166(3) 0.0356(10) Uani 1 1 d . . . . .
H43A H 0.039 0.2486 0.3609 0.043 Uiso 1 1 calc R U . . .
C44 C -0.1040(4) 0.2053(4) 0.4586(3) 0.0435(12) Uani 1 1 d . . . . .
H44A H -0.1573 0.2405 0.4326 0.052 Uiso 1 1 calc R U . . .
C45 C -0.1429(4) 0.1492(4) 0.5380(3) 0.0441(12) Uani 1 1 d . . . . .
H45A H -0.2235 0.1439 0.5675 0.053 Uiso 1 1 calc R U . . .
C46 C -0.0634(4) 0.1003(3) 0.5745(3) 0.0360(11) Uani 1 1 d . . . . .
H46A H -0.0881 0.0605 0.6296 0.043 Uiso 1 1 calc R U . . .
C47 C 0.1199(4) 0.0042(3) 0.6464(3) 0.0415(12) Uani 1 1 d . . . . .
H47A H 0.0424 -0.002 0.6826 0.05 Uiso 1 1 calc R U . . .
C48 C 0.2079(4) -0.0426(4) 0.6740(3) 0.0476(13) Uani 1 1 d . . . . .
H48A H 0.1923 -0.0797 0.73 0.057 Uiso 1 1 calc R U . . .
C49 C 0.3189(4) -0.0351(4) 0.6200(3) 0.0439(12) Uani 1 1 d . . . . .
H49A H 0.3807 -0.0697 0.6363 0.053 Uiso 1 1 calc R U . . .
C50 C 0.3376(4) 0.0241(3) 0.5413(3) 0.0401(11) Uani 1 1 d . . . . .
H50A H 0.4148 0.0318 0.5047 0.048 Uiso 1 1 calc R U . . .
C51 C 0.1445(3) 0.0605(3) 0.5655(3) 0.0284(9) Uani 1 1 d . . . . .
C52 C 0.0542(3) 0.1102(3) 0.5292(3) 0.0271(9) Uani 1 1 d . . . . .
C53 C 0.4160(9) 0.5714(10) 0.2879(6) 0.044(3) Uani 0.61 1 d D . P A 1
C54 C 0.3136(9) 0.5837(8) 0.3440(7) 0.050(3) Uani 0.61 1 d D . P A 1
H54A H 0.2899 0.5366 0.3956 0.06 Uiso 0.61 1 calc R U P A 1
C55 C 0.2431(11) 0.6603(9) 0.3301(12) 0.066(3) Uani 0.61 1 d D . P A 1
H55A H 0.173 0.667 0.3729 0.079 Uiso 0.61 1 calc R U P A 1
C56 C 0.2703(10) 0.7285(9) 0.2559(8) 0.063(4) Uani 0.61 1 d D . P A 1
H56A H 0.2191 0.7806 0.2453 0.076 Uiso 0.61 1 calc R U P A 1
C57 C 0.3739(14) 0.7187(10) 0.1977(7) 0.055(3) Uani 0.61 1 d D . P A 1
H57A H 0.3949 0.7649 0.1456 0.066 Uiso 0.61 1 calc R U P A 1
C58 C 0.4458(8) 0.6467(7) 0.2120(7) 0.047(3) Uani 0.61 1 d D . P A 1
H58A H 0.519 0.6447 0.1713 0.057 Uiso 0.61 1 calc R U P A 1
C59 C 0.4955(8) 0.4902(7) 0.3014(7) 0.068(3) Uani 0.61 1 d D . P A 1
H59A H 0.5643 0.4966 0.252 0.102 Uiso 0.61 1 calc R U P A 1
H59B H 0.5195 0.4963 0.352 0.102 Uiso 0.61 1 calc R U P A 1
H59C H 0.4558 0.4233 0.3091 0.102 Uiso 0.61 1 calc R U P A 1
C532 C 0.310(2) 0.626(3) 0.3118(17) 0.066(4) Uiso 0.21 1 d D U P B 2
C542 C 0.323(3) 0.697(3) 0.243(2) 0.066(4) Uiso 0.21 1 d D U P B 2
H54B H 0.2589 0.7392 0.2401 0.079 Uiso 0.21 1 calc R U P B 2
C552 C 0.421(3) 0.714(3) 0.176(2) 0.066(4) Uiso 0.21 1 d D U P B 2
H55B H 0.4259 0.7681 0.1305 0.079 Uiso 0.21 1 calc R U P B 2
C562 C 0.511(2) 0.652(2) 0.1770(18) 0.066(4) Uiso 0.21 1 d D U P B 2
H56B H 0.5829 0.6633 0.134 0.079 Uiso 0.21 1 calc R U P B 2
C572 C 0.493(2) 0.572(2) 0.2417(16) 0.066(4) Uiso 0.21 1 d D U P B 2
H57B H 0.5444 0.5177 0.2347 0.079 Uiso 0.21 1 calc R U P B 2
C582 C 0.408(3) 0.564(3) 0.3144(19) 0.066(4) Uiso 0.21 1 d D U P B 2
H58B H 0.413 0.5211 0.3645 0.079 Uiso 0.21 1 calc R U P B 2
C592 C 0.206(2) 0.614(2) 0.3851(16) 0.066(4) Uiso 0.21 1 d D U P B 2
H59D H 0.2147 0.5575 0.4281 0.099 Uiso 0.21 1 calc R U P B 2
H59E H 0.195 0.6774 0.4092 0.099 Uiso 0.21 1 calc R U P B 2
H59F H 0.1374 0.5993 0.3668 0.099 Uiso 0.21 1 calc R U P B 2
C533 C 0.420(3) 0.620(3) 0.216(2) 0.064(6) Uiso 0.18 1 d D U P C 3
C543 C 0.377(3) 0.546(2) 0.284(2) 0.064(6) Uiso 0.18 1 d D U P C 3
H54C H 0.4134 0.4827 0.286 0.077 Uiso 0.18 1 calc R U P C 3
C553 C 0.283(3) 0.560(3) 0.348(2) 0.064(6) Uiso 0.18 1 d D U P C 3
H55C H 0.2607 0.5097 0.3978 0.077 Uiso 0.18 1 calc R U P C 3
C563 C 0.220(4) 0.646(4) 0.342(4) 0.064(6) Uiso 0.18 1 d D U P C 3
H56C H 0.142 0.6483 0.3757 0.077 Uiso 0.18 1 calc R U P C 3
C573 C 0.278(3) 0.727(3) 0.286(2) 0.064(6) Uiso 0.18 1 d D U P C 3
H57C H 0.2519 0.7932 0.2937 0.077 Uiso 0.18 1 calc R U P C 3
C583 C 0.368(5) 0.718(3) 0.220(3) 0.064(6) Uiso 0.18 1 d D U P C 3
H58C H 0.3967 0.7748 0.1758 0.077 Uiso 0.18 1 calc R U P C 3
C593 C 0.519(2) 0.607(2) 0.1442(17) 0.064(6) Uiso 0.18 1 d D U P C 3
H59G H 0.5158 0.5367 0.1322 0.096 Uiso 0.18 1 d R U P C 3
H59H H 0.5918 0.6188 0.1575 0.096 Uiso 0.18 1 d R U P C 3
H59I H 0.5151 0.6555 0.0944 0.096 Uiso 0.18 1 d R U P C 3

loop_
_atom_site_aniso_label
_atom_site_aniso_U_11
_atom_site_aniso_U_22
_atom_site_aniso_U_33
_atom_site_aniso_U_23
_atom_site_aniso_U_13
_atom_site_aniso_U_12
Dy1 0.02154(11) 0.03432(12) 0.02529(12) -0.00748(8) -0.00169(8) 0.00534(8)
Fe1 0.0350(4) 0.0518(4) 0.0476(4) -0.0133(4) -0.0062(3) -0.0079(3)
Fe2 0.0395(4) 0.0335(3) 0.0246(3) -0.0048(3) -0.0069(3) 0.0010(3)
Fe3 0.0553(5) 0.0592(5) 0.0222(4) -0.0076(3) -0.0103(3) 0.0034(4)
O1 0.045(2) 0.0380(18) 0.0330(19) -0.0028(15) -0.0032(15) 0.0117(15)
O2 0.0333(18) 0.051(2) 0.0289(18) 0.0003(15) 0.0044(14) 0.0040(15)
O3 0.0174(15) 0.0522(19) 0.0439(19) -0.0173(16) -0.0049(14) 0.0037(13)
O4 0.0247(16) 0.0424(17) 0.0324(17) -0.0155(14) -0.0065(13) 0.0056(13)
O5 0.0339(17) 0.0397(17) 0.0318(17) -0.0111(14) -0.0071(14) 0.0116(14)
O6 0.0347(17) 0.0419(17) 0.0268(16) -0.0161(14) -0.0075(14) 0.0115(14)
N1 0.0222(18) 0.0333(19) 0.0257(19) -0.0089(16) -0.0053(15) 0.0052(15)
N2 0.0262(19) 0.0340(19) 0.028(2) -0.0063(16) -0.0064(16) 0.0084(15)
C1 0.074(4) 0.072(4) 0.041(3) -0.001(3) -0.009(3) 0.033(3)
C2 0.065(4) 0.044(3) 0.046(3) -0.013(3) -0.017(3) 0.012(3)
C3 0.049(3) 0.052(3) 0.039(3) -0.005(2) 0.000(2) 0.007(3)
C4 0.039(3) 0.046(3) 0.041(3) -0.016(2) -0.004(2) -0.004(2)
C5 0.023(2) 0.062(3) 0.034(3) -0.020(2) 0.002(2) -0.011(2)
C6 0.044(3) 0.046(3) 0.058(3) -0.017(3) 0.000(3) -0.006(2)
C7 0.045(3) 0.076(4) 0.064(4) -0.040(3) 0.001(3) -0.004(3)
C8 0.046(3) 0.111(5) 0.035(3) -0.016(3) 0.008(3) -0.011(3)
C9 0.045(3) 0.093(4) 0.040(3) -0.010(3) -0.012(3) -0.010(3)
C10 0.087(5) 0.103(6) 0.061(4) -0.037(4) -0.028(4) -0.019(4)
C11 0.061(4) 0.055(4) 0.127(6) -0.037(4) -0.037(4) 0.007(3)
C12 0.078(5) 0.089(5) 0.101(6) 0.001(5) -0.020(5) -0.049(4)
C13 0.054(4) 0.096(6) 0.133(8) -0.032(5) -0.039(5) 0.005(4)
C14 0.097(6) 0.069(4) 0.107(6) -0.033(4) -0.070(5) 0.022(4)
C15 0.027(3) 0.057(3) 0.074(4) -0.014(3) -0.022(3) 0.000(2)
C16 0.022(2) 0.039(3) 0.043(3) 0.005(2) -0.006(2) -0.0046(19)
C17 0.028(2) 0.043(3) 0.044(3) -0.012(2) -0.012(2) -0.001(2)
C18 0.029(2) 0.026(2) 0.031(2) 0.0013(19) -0.004(2) -0.0030(18)
C19 0.037(3) 0.027(2) 0.021(2) -0.0004(18) -0.0061(19) 0.0006(18)
C20 0.038(3) 0.043(3) 0.029(2) -0.010(2) -0.013(2) 0.011(2)
C21 0.053(3) 0.046(3) 0.035(3) -0.011(2) -0.011(2) 0.021(2)
C22 0.064(3) 0.033(3) 0.032(3) -0.010(2) -0.012(2) 0.006(2)
C23 0.050(3) 0.029(2) 0.038(3) -0.003(2) -0.010(2) -0.007(2)
C24 0.098(5) 0.061(4) 0.020(3) 0.000(2) -0.008(3) -0.011(3)
C25 0.057(4) 0.053(3) 0.038(3) -0.003(3) 0.010(3) -0.005(3)
C26 0.051(3) 0.039(3) 0.047(3) -0.003(2) -0.003(3) -0.003(2)
C27 0.061(4) 0.038(3) 0.046(3) 0.011(2) -0.011(3) 0.006(3)
C28 0.070(4) 0.075(4) 0.043(3) 0.018(3) -0.028(3) -0.004(3)
C29 0.041(3) 0.055(3) 0.053(3) -0.020(3) -0.015(3) 0.016(2)
C30 0.033(3) 0.038(3) 0.032(3) 0.001(2) -0.002(2) 0.008(2)
C31 0.040(3) 0.048(3) 0.035(3) -0.014(2) -0.003(2) 0.014(2)
C32 0.037(3) 0.044(3) 0.022(2) 0.000(2) -0.004(2) 0.005(2)
C33 0.038(3) 0.057(3) 0.019(2) -0.006(2) -0.005(2) 0.000(2)
C34 0.052(3) 0.066(3) 0.029(3) -0.018(2) -0.009(2) 0.017(3)
C35 0.049(3) 0.090(4) 0.036(3) -0.020(3) -0.014(3) 0.024(3)
C36 0.047(3) 0.074(4) 0.035(3) -0.018(3) -0.013(2) -0.005(3)
C37 0.046(3) 0.050(3) 0.032(3) -0.006(2) -0.008(2) 0.005(2)
C38 0.156(8) 0.066(5) 0.054(4) 0.006(4) -0.021(5) -0.013(5)
C39 0.121(6) 0.105(6) 0.034(4) 0.020(4) -0.016(4) 0.012(5)
C40 0.068(4) 0.130(6) 0.020(3) -0.011(3) -0.002(3) -0.013(4)
C41 0.055(4) 0.092(5) 0.036(3) -0.016(3) 0.005(3) -0.010(3)
C42 0.073(4) 0.090(5) 0.037(3) -0.005(3) -0.007(3) -0.039(4)
C43 0.028(2) 0.046(3) 0.031(3) -0.003(2) -0.009(2) 0.006(2)
C44 0.026(2) 0.056(3) 0.049(3) -0.003(3) -0.014(2) 0.007(2)
C45 0.018(2) 0.052(3) 0.058(3) -0.010(3) -0.004(2) 0.005(2)
C46 0.028(2) 0.035(2) 0.041(3) -0.005(2) -0.003(2) 0.0032(19)
C47 0.032(3) 0.046(3) 0.037(3) 0.004(2) 0.001(2) 0.012(2)
C48 0.049(3) 0.050(3) 0.036(3) 0.005(2) -0.006(2) 0.012(2)
C49 0.042(3) 0.045(3) 0.045(3) -0.002(2) -0.016(2) 0.017(2)
C50 0.027(2) 0.051(3) 0.041(3) -0.010(2) -0.007(2) 0.014(2)
C51 0.026(2) 0.026(2) 0.031(2) -0.0058(19) -0.0033(19) 0.0044(17)
C52 0.024(2) 0.023(2) 0.034(2) -0.0070(19) -0.0059(19) 0.0057(17)
C53 0.044(6) 0.052(6) 0.046(6) -0.015(6) -0.024(5) 0.009(4)
C54 0.057(7) 0.049(7) 0.041(6) -0.007(5) -0.008(5) -0.015(5)
C55 0.056(8) 0.041(7) 0.089(10) -0.011(7) -0.001(7) -0.015(6)
C56 0.062(7) 0.050(6) 0.083(9) 0.007(6) -0.041(7) -0.007(5)
C57 0.064(8) 0.063(7) 0.038(7) -0.001(6) -0.020(6) -0.005(6)
C58 0.031(5) 0.054(6) 0.057(6) -0.013(5) -0.011(5) -0.002(4)
C59 0.048(6) 0.064(6) 0.094(8) -0.011(6) -0.024(5) 0.007(5)

loop_
_atom_type_symbol
_atom_type_description
_atom_type_scat_dispersion_real
_atom_type_scat_dispersion_imag
_atom_type_scat_source
C C 0.0033 0.0016 'International Tables Vol C Tables 4.2.6.8 and 6.1.1.4'
H H 0 0 'International Tables Vol C Tables 4.2.6.8 and 6.1.1.4'
N N 0.0061 0.0033 'International Tables Vol C Tables 4.2.6.8 and 6.1.1.4'
O O 0.0106 0.006 'International Tables Vol C Tables 4.2.6.8 and 6.1.1.4'
Fe Fe 0.3463 0.8444 'International Tables Vol C Tables 4.2.6.8 and 6.1.1.4'
Dy Dy -0.1892 4.4098 'International Tables Vol C Tables 4.2.6.8 and 6.1.1.4'

loop_
_geom_angle_atom_site_label_1
_geom_angle_atom_site_label_2
_geom_angle_atom_site_label_3
_geom_angle
O3 Dy1 O2 77.65(11)
O3 Dy1 O6 153.48(10)
O2 Dy1 O6 84.96(11)
O3 Dy1 O4 73.07(10)
O2 Dy1 O4 119.47(11)
O6 Dy1 O4 133.39(9)
O3 Dy1 O1 117.62(11)
O2 Dy1 O1 74.17(10)
O6 Dy1 O1 75.57(10)
O4 Dy1 O1 74.61(10)
O3 Dy1 O5 83.06(10)
O2 Dy1 O5 75.34(10)
O6 Dy1 O5 73.18(10)
O4 Dy1 O5 147.15(10)
O1 Dy1 O5 137.70(10)
O3 Dy1 N1 128.66(10)
O2 Dy1 N1 152.56(11)
O6 Dy1 N1 72.69(10)
O4 Dy1 N1 69.67(10)
O1 Dy1 N1 84.79(10)
O5 Dy1 N1 111.70(10)
O3 Dy1 N2 78.06(10)
O2 Dy1 N2 141.58(10)
O6 Dy1 N2 105.04(10)
O4 Dy1 N2 80.55(10)
O1 Dy1 N2 144.08(10)
O5 Dy1 N2 72.55(10)
N1 Dy1 N2 62.18(10)
C11 Fe1 C12 40.7(3)
C11 Fe1 C10 40.6(3)
C12 Fe1 C10 68.5(3)
C11 Fe1 C7 170.5(3)
C12 Fe1 C7 131.2(3)
C10 Fe1 C7 147.7(3)
C11 Fe1 C5 116.5(2)
C12 Fe1 C5 148.4(3)
C10 Fe1 C5 109.0(2)
C7 Fe1 C5 68.2(2)
C11 Fe1 C8 132.0(3)
C12 Fe1 C8 108.6(3)
C10 Fe1 C8 171.2(3)
C7 Fe1 C8 40.3(2)
C5 Fe1 C8 68.80(19)
C11 Fe1 C9 109.6(3)
C12 Fe1 C9 115.9(3)
C10 Fe1 C9 132.3(3)
C7 Fe1 C9 67.9(2)
C5 Fe1 C9 41.14(19)
C8 Fe1 C9 40.6(2)
C11 Fe1 C6 148.2(3)
C12 Fe1 C6 169.9(3)
C10 Fe1 C6 115.8(3)
C7 Fe1 C6 40.5(2)
C5 Fe1 C6 40.66(19)
C8 Fe1 C6 68.5(2)
C9 Fe1 C6 68.6(2)
C11 Fe1 C13 67.0(3)
C12 Fe1 C13 39.4(3)
C10 Fe1 C13 67.8(3)
C7 Fe1 C13 109.8(3)
C5 Fe1 C13 171.1(3)
C8 Fe1 C13 115.7(3)
C9 Fe1 C13 147.1(3)
C6 Fe1 C13 132.3(3)
C11 Fe1 C14 67.5(3)
C12 Fe1 C14 66.6(3)
C10 Fe1 C14 41.2(2)
C7 Fe1 C14 116.0(3)
C5 Fe1 C14 133.3(3)
C8 Fe1 C14 146.2(3)
C9 Fe1 C14 172.8(3)
C6 Fe1 C14 110.1(3)
C13 Fe1 C14 38.9(3)
C23 Fe2 C28 105.7(2)
C23 Fe2 C24 121.7(2)
C28 Fe2 C24 41.0(2)
C23 Fe2 C19 41.59(17)
C28 Fe2 C19 121.9(2)
C24 Fe2 C19 158.6(2)
C23 Fe2 C25 158.4(2)
C28 Fe2 C25 68.3(2)
C24 Fe2 C25 40.3(2)
C19 Fe2 C25 159.3(2)
C23 Fe2 C22 40.96(18)
C28 Fe2 C22 121.9(2)
C24 Fe2 C22 107.0(2)
C19 Fe2 C22 69.04(17)
C25 Fe2 C22 123.3(2)
C23 Fe2 C27 121.7(2)
C28 Fe2 C27 40.5(2)
C24 Fe2 C27 68.3(2)
C19 Fe2 C27 106.99(19)
C25 Fe2 C27 68.0(2)
C22 Fe2 C27 157.9(2)
C23 Fe2 C26 158.04(19)
C28 Fe2 C26 68.1(2)
C24 Fe2 C26 68.4(2)
C19 Fe2 C26 122.41(19)
C25 Fe2 C26 40.90(19)
C22 Fe2 C26 160.2(2)
C27 Fe2 C26 40.08(19)
C23 Fe2 C20 68.98(19)
C28 Fe2 C20 159.2(2)
C24 Fe2 C20 158.9(2)
C19 Fe2 C20 40.90(16)
C25 Fe2 C20 123.9(2)
C22 Fe2 C20 68.07(18)
C27 Fe2 C20 124.0(2)
C26 Fe2 C20 108.9(2)
C23 Fe2 C21 68.6(2)
C28 Fe2 C21 158.0(2)
C24 Fe2 C21 122.6(2)
C19 Fe2 C21 68.77(17)
C25 Fe2 C21 108.8(2)
C22 Fe2 C21 40.11(18)
C27 Fe2 C21 160.5(2)
C26 Fe2 C21 124.9(2)
C20 Fe2 C21 40.53(17)
C37 Fe3 C42 123.2(2)
C37 Fe3 C33 41.44(18)
C42 Fe3 C33 107.3(2)
C37 Fe3 C41 108.9(2)
C42 Fe3 C41 40.9(2)
C33 Fe3 C41 124.6(2)
C37 Fe3 C39 161.7(3)
C42 Fe3 C39 67.2(3)
C33 Fe3 C39 155.3(3)
C41 Fe3 C39 68.1(3)
C37 Fe3 C40 125.3(3)
C42 Fe3 C40 68.2(2)
C33 Fe3 C40 162.1(3)
C41 Fe3 C40 40.8(2)
C39 Fe3 C40 40.7(3)
C37 Fe3 C38 157.3(3)
C42 Fe3 C38 40.0(3)
C33 Fe3 C38 120.1(3)
C41 Fe3 C38 68.4(3)
C39 Fe3 C38 40.1(3)
C40 Fe3 C38 68.4(3)
C37 Fe3 C36 40.56(18)
C42 Fe3 C36 159.5(3)
C33 Fe3 C36 68.72(19)
C41 Fe3 C36 123.7(2)
C39 Fe3 C36 124.9(3)
C40 Fe3 C36 109.0(2)
C38 Fe3 C36 159.7(3)
C37 Fe3 C34 68.6(2)
C42 Fe3 C34 123.0(2)
C33 Fe3 C34 40.63(18)
C41 Fe3 C34 160.4(2)
C39 Fe3 C34 120.5(3)
C40 Fe3 C34 156.5(2)
C38 Fe3 C34 106.0(3)
C36 Fe3 C34 67.9(2)
C37 Fe3 C35 68.0(2)
C42 Fe3 C35 158.7(3)
C33 Fe3 C35 68.10(19)
C41 Fe3 C35 158.7(2)
C39 Fe3 C35 107.7(3)
C40 Fe3 C35 122.5(2)
C38 Fe3 C35 122.8(3)
C36 Fe3 C35 40.2(2)
C34 Fe3 C35 40.05(19)
C2 O1 Dy1 132.8(3)
C4 O2 Dy1 135.9(3)
C16 O3 Dy1 136.2(3)
C18 O4 Dy1 137.7(3)
C30 O5 Dy1 131.8(3)
C32 O6 Dy1 133.8(3)
C52 N1 C43 118.0(3)
C52 N1 Dy1 123.0(2)
C43 N1 Dy1 118.8(3)
C50 N2 C51 117.8(4)
C50 N2 Dy1 119.4(3)
C51 N2 Dy1 122.6(2)
C2 C1 H1A 109.5
C2 C1 H1B 109.5
H1A C1 H1B 109.5
C2 C1 H1C 109.5
H1A C1 H1C 109.5
H1B C1 H1C 109.5
O1 C2 C3 126.5(5)
O1 C2 C1 115.6(5)
C3 C2 C1 117.9(5)
C4 C3 C2 123.1(5)
C4 C3 H3A 118.5
C2 C3 H3A 118.5
O2 C4 C3 125.0(4)
O2 C4 C5 116.4(4)
C3 C4 C5 118.6(4)
C6 C5 C9 107.6(4)
C6 C5 C4 123.2(4)
C9 C5 C4 129.2(5)
C6 C5 Fe1 69.8(3)
C9 C5 Fe1 69.5(3)
C4 C5 Fe1 126.6(3)
C7 C6 C5 107.5(5)
C7 C6 Fe1 69.3(3)
C5 C6 Fe1 69.5(3)
C7 C6 H6A 126.3
C5 C6 H6A 126.3
Fe1 C6 H6A 126.5
C8 C7 C6 109.4(5)
C8 C7 Fe1 70.1(3)
C6 C7 Fe1 70.2(3)
C8 C7 H7A 125.3
C6 C7 H7A 125.3
Fe1 C7 H7A 126
C7 C8 C9 107.6(5)
C7 C8 Fe1 69.6(3)
C9 C8 Fe1 69.7(3)
C7 C8 H8A 126.2
C9 C8 H8A 126.2
Fe1 C8 H8A 126.1
C8 C9 C5 107.9(5)
C8 C9 Fe1 69.7(3)
C5 C9 Fe1 69.4(3)
C8 C9 H9A 126
C5 C9 H9A 126
Fe1 C9 H9A 126.5
C11 C10 C14 105.5(6)
C11 C10 Fe1 69.2(3)
C14 C10 Fe1 70.2(4)
C11 C10 H10A 127.3
C14 C10 H10A 127.3
Fe1 C10 H10A 125
C10 C11 C12 108.8(6)
C10 C11 Fe1 70.2(3)
C12 C11 Fe1 70.1(4)
C10 C11 H11A 125.6
C12 C11 H11A 125.6
Fe1 C11 H11A 125.6
C13 C12 C11 107.6(7)
C13 C12 Fe1 71.1(4)
C11 C12 Fe1 69.2(3)
C13 C12 H12A 126.2
C11 C12 H12A 126.2
Fe1 C12 H12A 125.1
C14 C13 C12 109.8(7)
C14 C13 Fe1 70.7(4)
C12 C13 Fe1 69.5(4)
C14 C13 H13A 125.1
C12 C13 H13A 125.1
Fe1 C13 H13A 126.3
C13 C14 C10 108.4(6)
C13 C14 Fe1 70.4(4)
C10 C14 Fe1 68.6(3)
C13 C14 H14A 125.8
C10 C14 H14A 125.8
Fe1 C14 H14A 126.8
C16 C15 H15A 109.5
C16 C15 H15B 109.5
H15A C15 H15B 109.5
C16 C15 H15C 109.5
H15A C15 H15C 109.5
H15B C15 H15C 109.5
O3 C16 C17 125.5(4)
O3 C16 C15 115.8(4)
C17 C16 C15 118.6(4)
C16 C17 C18 123.6(4)
C16 C17 H17A 118.2
C18 C17 H17A 118.2
O4 C18 C17 123.5(4)
O4 C18 C19 116.4(4)
C17 C18 C19 120.0(4)
C20 C19 C23 107.1(4)
C20 C19 C18 123.2(4)
C23 C19 C18 129.6(4)
C20 C19 Fe2 70.2(2)
C23 C19 Fe2 68.7(2)
C18 C19 Fe2 123.6(3)
C21 C20 C19 108.3(4)
C21 C20 Fe2 70.0(2)
C19 C20 Fe2 68.9(2)
C21 C20 H20A 125.8
C19 C20 H20A 125.8
Fe2 C20 H20A 126.8
C22 C21 C20 108.1(4)
C22 C21 Fe2 69.3(3)
C20 C21 Fe2 69.4(2)
C22 C21 H21A 125.9
C20 C21 H21A 125.9
Fe2 C21 H21A 126.9
C21 C22 C23 108.7(4)
C21 C22 Fe2 70.6(3)
C23 C22 Fe2 68.7(2)
C21 C22 H22A 125.6
C23 C22 H22A 125.6
Fe2 C22 H22A 126.7
C22 C23 C19 107.7(4)
C22 C23 Fe2 70.4(3)
C19 C23 Fe2 69.7(2)
C22 C23 H23A 126.1
C19 C23 H23A 126.1
Fe2 C23 H23A 125.4
C25 C24 C28 107.9(5)
C25 C24 Fe2 70.1(3)
C28 C24 Fe2 69.4(3)
C25 C24 H24A 126.1
C28 C24 H24A 126.1
Fe2 C24 H24A 126
C24 C25 C26 108.2(5)
C24 C25 Fe2 69.6(3)
C26 C25 Fe2 70.0(3)
C24 C25 H25A 125.9
C26 C25 H25A 125.9
Fe2 C25 H25A 126.1
C27 C26 C25 107.7(5)
C27 C26 Fe2 69.9(3)
C25 C26 Fe2 69.1(3)
C27 C26 H26A 126.2
C25 C26 H26A 126.2
Fe2 C26 H26A 126.3
C26 C27 C28 108.4(5)
C26 C27 Fe2 70.0(3)
C28 C27 Fe2 69.0(3)
C26 C27 H27A 125.8
C28 C27 H27A 125.8
Fe2 C27 H27A 126.8
C27 C28 C24 107.9(5)
C27 C28 Fe2 70.5(3)
C24 C28 Fe2 69.6(3)
C27 C28 H28A 126
C24 C28 H28A 126
Fe2 C28 H28A 125.5
C30 C29 H29A 109.5
C30 C29 H29B 109.5
H29A C29 H29B 109.5
C30 C29 H29C 109.5
H29A C29 H29C 109.5
H29B C29 H29C 109.5
O5 C30 C31 124.7(4)
O5 C30 C29 117.2(4)
C31 C30 C29 118.0(4)
C30 C31 C32 123.8(4)
C30 C31 H31A 118.1
C32 C31 H31A 118.1
O6 C32 C31 125.0(4)
O6 C32 C33 115.1(4)
C31 C32 C33 119.8(4)
C34 C33 C37 107.2(4)
C34 C33 C32 123.0(4)
C37 C33 C32 129.7(4)
C34 C33 Fe3 70.2(3)
C37 C33 Fe3 69.3(2)
C32 C33 Fe3 127.1(3)
C35 C34 C33 108.5(4)
C35 C34 Fe3 70.4(3)
C33 C34 Fe3 69.2(3)
C35 C34 H34A 125.8
C33 C34 H34A 125.8
Fe3 C34 H34A 126.3
C34 C35 C36 108.5(4)
C34 C35 Fe3 69.6(3)
C36 C35 Fe3 69.5(3)
C34 C35 H35A 125.7
C36 C35 H35A 125.7
Fe3 C35 H35A 126.7
C35 C36 C37 108.1(5)
C35 C36 Fe3 70.3(3)
C37 C36 Fe3 69.2(3)
C35 C36 H36A 125.9
C37 C36 H36A 125.9
Fe3 C36 H36A 126.2
C36 C37 C33 107.7(4)
C36 C37 Fe3 70.3(3)
C33 C37 Fe3 69.3(3)
C36 C37 H37A 126.2
C33 C37 H37A 126.2
Fe3 C37 H37A 125.8
C42 C38 C39 107.5(7)
C42 C38 Fe3 69.6(4)
C39 C38 Fe3 69.8(4)
C42 C38 H38A 126.2
C39 C38 H38A 126.2
Fe3 C38 H38A 126
C38 C39 C40 109.1(7)
C38 C39 Fe3 70.1(4)
C40 C39 Fe3 69.7(3)
C38 C39 H39A 125.5
C40 C39 H39A 125.5
Fe3 C39 H39A 126.3
C39 C40 C41 107.1(6)
C39 C40 Fe3 69.6(3)
C41 C40 Fe3 69.4(3)
C39 C40 H40A 126.4
C41 C40 H40A 126.4
Fe3 C40 H40A 126.1
C40 C41 C42 107.1(6)
C40 C41 Fe3 69.8(3)
C42 C41 Fe3 69.4(3)
C40 C41 H41A 126.5
C42 C41 H41A 126.5
Fe3 C41 H41A 125.9
C38 C42 C41 109.2(6)
C38 C42 Fe3 70.4(4)
C41 C42 Fe3 69.7(3)
C38 C42 H42A 125.4
C41 C42 H42A 125.4
Fe3 C42 H42A 126
N1 C43 C44 122.5(4)
N1 C43 H43A 118.7
C44 C43 H43A 118.7
C45 C44 C43 119.4(4)
C45 C44 H44A 120.3
C43 C44 H44A 120.3
C44 C45 C46 118.9(4)
C44 C45 H45A 120.5
C46 C45 H45A 120.5
C45 C46 C52 118.8(4)
C45 C46 H46A 120.6
C52 C46 H46A 120.6
C48 C47 C51 119.7(4)
C48 C47 H47A 120.1
C51 C47 H47A 120.1
C47 C48 C49 119.3(4)
C47 C48 H48A 120.3
C49 C48 H48A 120.3
C48 C49 C50 117.7(4)
C48 C49 H49A 121.1
C50 C49 H49A 121.1
N2 C50 C49 124.0(4)
N2 C50 H50A 118
C49 C50 H50A 118
N2 C51 C47 121.3(4)
N2 C51 C52 115.3(3)
C47 C51 C52 123.4(4)
N1 C52 C46 122.3(4)
N1 C52 C51 116.3(3)
C46 C52 C51 121.4(4)
C54 C53 C58 115.0(10)
C54 C53 C59 124.2(10)
C58 C53 C59 120.8(9)
C53 C54 C55 122.7(12)
C53 C54 H54A 118.7
C55 C54 H54A 118.7
C54 C55 C56 121.5(12)
C54 C55 H55A 119.2
C56 C55 H55A 119.2
C57 C56 C55 117.3(11)
C57 C56 H56A 121.3
C55 C56 H56A 121.3
C58 C57 C56 121.7(11)
C58 C57 H57A 119.1
C56 C57 H57A 119.1
C57 C58 C53 121.6(10)
C57 C58 H58A 119.2
C53 C58 H58A 119.2
C53 C59 H59A 109.5
C53 C59 H59B 109.5
H59A C59 H59B 109.5
C53 C59 H59C 109.5
H59A C59 H59C 109.5
H59B C59 H59C 109.5
C542 C532 C582 117(2)
C542 C532 C592 123(2)
C582 C532 C592 120(2)
C532 C542 C552 124(2)
C532 C542 H54B 117.8
C552 C542 H54B 117.8
C542 C552 C562 119(2)
C542 C552 H55B 120.7
C562 C552 H55B 120.7
C572 C562 C552 117(2)
C572 C562 H56B 121.6
C552 C562 H56B 121.6
C582 C572 C562 125(2)
C582 C572 H57B 117.3
C562 C572 H57B 117.3
C572 C582 C532 115(2)
C572 C582 H58B 122.3
C532 C582 H58B 122.3
C532 C592 H59D 109.5
C532 C592 H59E 109.5
H59D C592 H59E 109.5
C532 C592 H59F 109.5
H59D C592 H59F 109.5
H59E C592 H59F 109.5
C543 C533 C583 117(2)
C543 C533 C593 123(2)
C583 C533 C593 120(2)
C533 C543 C553 122(2)
C533 C543 H54C 118.9
C553 C543 H54C 118.9
C543 C553 C563 120(3)
C543 C553 H55C 119.8
C563 C553 H55C 119.8
C573 C563 C553 115(3)
C573 C563 H56C 122.4
C553 C563 H56C 122.4
C583 C573 C563 124(3)
C583 C573 H57C 118.2
C563 C573 H57C 118.2
C573 C583 C533 118(2)
C573 C583 H58C 121.1
C533 C583 H58C 121.1
C533 C593 H59G 109.9
C533 C593 H59H 109.5
H59G C593 H59H 109.5
C533 C593 H59I 109.1
H59G C593 H59I 109.5
H59H C593 H59I 109.5

loop_
_geom_bond_atom_site_label_1
_geom_bond_atom_site_label_2
_geom_bond_distance
Dy1 O3 2.302(3)
Dy1 O2 2.303(3)
Dy1 O6 2.313(3)
Dy1 O4 2.315(3)
Dy1 O1 2.342(3)
Dy1 O5 2.354(3)
Dy1 N1 2.560(3)
Dy1 N2 2.571(3)
Fe1 C11 2.014(6)
Fe1 C12 2.026(6)
Fe1 C10 2.027(6)
Fe1 C7 2.028(5)
Fe1 C5 2.035(4)
Fe1 C8 2.035(6)
Fe1 C9 2.036(5)
Fe1 C6 2.039(5)
Fe1 C13 2.046(6)
Fe1 C14 2.050(6)
Fe2 C23 2.013(4)
Fe2 C28 2.022(5)
Fe2 C24 2.024(5)
Fe2 C19 2.027(4)
Fe2 C25 2.031(5)
Fe2 C22 2.036(4)
Fe2 C27 2.042(5)
Fe2 C26 2.042(5)
Fe2 C20 2.045(4)
Fe2 C21 2.052(4)
Fe3 C37 2.024(5)
Fe3 C42 2.024(6)
Fe3 C33 2.024(4)
Fe3 C41 2.028(5)
Fe3 C39 2.031(6)
Fe3 C40 2.032(5)
Fe3 C38 2.035(7)
Fe3 C36 2.038(5)
Fe3 C34 2.038(5)
Fe3 C35 2.048(5)
O1 C2 1.259(5)
O2 C4 1.247(5)
O3 C16 1.263(5)
O4 C18 1.256(5)
O5 C30 1.260(5)
O6 C32 1.266(5)
N1 C52 1.332(5)
N1 C43 1.340(5)
N2 C50 1.339(5)
N2 C51 1.343(5)
C1 C2 1.522(7)
C1 H1A 0.98
C1 H1B 0.98
C1 H1C 0.98
C2 C3 1.419(7)
C3 C4 1.406(6)
C3 H3A 0.95
C4 C5 1.492(6)
C5 C6 1.415(7)
C5 C9 1.430(7)
C6 C7 1.408(7)
C6 H6A 0.95
C7 C8 1.400(8)
C7 H7A 0.95
C8 C9 1.413(8)
C8 H8A 0.95
C9 H9A 0.95
C10 C11 1.402(9)
C10 C14 1.436(9)
C10 H10A 0.95
C11 C12 1.406(9)
C11 H11A 0.95
C12 C13 1.371(9)
C12 H12A 0.95
C13 C14 1.365(10)
C13 H13A 0.95
C14 H14A 0.95
C15 C16 1.506(6)
C15 H15A 0.98
C15 H15B 0.98
C15 H15C 0.98
C16 C17 1.396(6)
C17 C18 1.407(6)
C17 H17A 0.95
C18 C19 1.475(6)
C19 C20 1.423(6)
C19 C23 1.434(6)
C20 C21 1.419(6)
C20 H20A 0.95
C21 C22 1.402(7)
C21 H21A 0.95
C22 C23 1.417(6)
C22 H22A 0.95
C23 H23A 0.95
C24 C25 1.397(7)
C24 C28 1.417(8)
C24 H24A 0.95
C25 C26 1.423(7)
C25 H25A 0.95
C26 C27 1.399(7)
C26 H26A 0.95
C27 C28 1.407(7)
C27 H27A 0.95
C28 H28A 0.95
C29 C30 1.511(6)
C29 H29A 0.98
C29 H29B 0.98
C29 H29C 0.98
C30 C31 1.404(6)
C31 C32 1.408(6)
C31 H31A 0.95
C32 C33 1.496(6)
C33 C34 1.410(6)
C33 C37 1.432(6)
C34 C35 1.399(7)
C34 H34A 0.95
C35 C36 1.406(7)
C35 H35A 0.95
C36 C37 1.408(6)
C36 H36A 0.95
C37 H37A 0.95
C38 C42 1.388(9)
C38 C39 1.395(9)
C38 H38A 0.95
C39 C40 1.412(9)
C39 H39A 0.95
C40 C41 1.414(8)
C40 H40A 0.95
C41 C42 1.415(8)
C41 H41A 0.95
C42 H42A 0.95
C43 C44 1.378(6)
C43 H43A 0.95
C44 C45 1.365(6)
C44 H44A 0.95
C45 C46 1.376(6)
C45 H45A 0.95
C46 C52 1.394(6)
C46 H46A 0.95
C47 C48 1.374(6)
C47 C51 1.386(6)
C47 H47A 0.95
C48 C49 1.375(6)
C48 H48A 0.95
C49 C50 1.376(6)
C49 H49A 0.95
C50 H50A 0.95
C51 C52 1.485(5)
C53 C54 1.345(13)
C53 C58 1.438(15)
C53 C59 1.467(12)
C54 C55 1.351(14)
C54 H54A 0.95
C55 C56 1.369(17)
C55 H55A 0.95
C56 C57 1.363(15)
C56 H56A 0.95
C57 C58 1.321(15)
C57 H57A 0.95
C58 H58A 0.95
C59 H59A 0.98
C59 H59B 0.98
C59 H59C 0.98
C532 C542 1.34(2)
C532 C582 1.43(2)
C532 C592 1.47(2)
C542 C552 1.36(2)
C542 H54B 0.95
C552 C562 1.36(2)
C552 H55B 0.95
C562 C572 1.35(2)
C562 H56B 0.95
C572 C582 1.33(2)
C572 H57B 0.95
C582 H58B 0.95
C592 H59D 0.98
C592 H59E 0.98
C592 H59F 0.98
C533 C543 1.35(2)
C533 C583 1.44(2)
C533 C593 1.47(2)
C543 C553 1.35(2)
C543 H54C 0.95
C553 C563 1.36(3)
C553 H55C 0.95
C563 C573 1.36(2)
C563 H56C 0.95
C573 C583 1.33(2)
C573 H57C 0.95
C583 H58C 0.95
C593 H59G 0.98
C593 H59H 0.98
C593 H59I 0.98
